data_4337487
loop_
_publ_author_name
'Samarasekere, Pradeep'
'Wang, Xiqu'
'Jacobson, Allan J.'
'Tapp, Joshua'
'M\"oller, Angela'

_publ_section_title
;
 Synthesis, crystal structures, magnetic, and thermal properties of
 divalent metal formate-formamide layered compounds.
;
_journal_issue 1
_journal_name_full 'Inorganic chemistry'
_journal_page_first 244
_journal_page_last 256
_journal_paper_doi 10.1021/ic402200v
_journal_volume 53
_journal_year 2014
_chemical_formula_sum 'C4 H8 Mn N2 O6'
_chemical_formula_weight 235.06
_chemical_name_systematic
;
 ?
;
_space_group_IT_number 15
_symmetry_cell_setting monoclinic
_symmetry_space_group_name_Hall '-C 2yc'
_symmetry_space_group_name_H-M 'C 1 2/c 1'
_atom_sites_solution_hydrogens geom
_atom_sites_solution_primary direct
_atom_sites_solution_secondary difmap
_audit_creation_method SHELXL-97
_cell_angle_alpha 90.00
_cell_angle_beta 96.2310(10)
_cell_angle_gamma 90.00
_cell_formula_units_Z 32
_cell_length_a 25.039(2)
_cell_length_b 34.572(3)
_cell_length_c 8.2874(8)
_cell_measurement_temperature 153(2)
_cell_volume 7131.6(11)
_computing_structure_refinement 'SHELXL-97 (Sheldrick, 1997)'
_diffrn_ambient_temperature 153(2)
_diffrn_measured_fraction_theta_full 0.998
_diffrn_measured_fraction_theta_max 0.946
_diffrn_measurement_device_type 'Bruker ApexII'
_diffrn_measurement_method 'narrow frame'
_diffrn_radiation_monochromator graphite
_diffrn_radiation_source 'fine-focus sealed tube'
_diffrn_radiation_type MoK\a
_diffrn_radiation_wavelength 0.71073
_diffrn_reflns_av_R_equivalents 0.0747
_diffrn_reflns_av_sigmaI/netI 0.0455
_diffrn_reflns_limit_h_max 32
_diffrn_reflns_limit_h_min -31
_diffrn_reflns_limit_k_max 45
_diffrn_reflns_limit_k_min -45
_diffrn_reflns_limit_l_max 8
_diffrn_reflns_limit_l_min -10
_diffrn_reflns_number 24965
_diffrn_reflns_theta_full 25.50
_diffrn_reflns_theta_max 28.31
_diffrn_reflns_theta_min 1.18
_exptl_absorpt_coefficient_mu 1.483
_exptl_absorpt_correction_T_max 0.8659
_exptl_absorpt_correction_T_min 0.6646
_exptl_absorpt_correction_type psi-scan
_exptl_absorpt_process_details 'Bruker XPREP 2008/2'
_exptl_crystal_density_diffrn 1.751
_exptl_crystal_density_method 'not measured'
_exptl_crystal_F_000 3808
_exptl_crystal_size_max 0.30
_exptl_crystal_size_mid 0.10
_exptl_crystal_size_min 0.10
_refine_diff_density_max 1.119
_refine_diff_density_min -0.724
_refine_diff_density_rms 0.113
_refine_ls_extinction_method none
_refine_ls_goodness_of_fit_ref 1.102
_refine_ls_hydrogen_treatment mixed
_refine_ls_matrix_type full
_refine_ls_number_parameters 524
_refine_ls_number_reflns 8383
_refine_ls_number_restraints 0
_refine_ls_restrained_S_all 1.102
_refine_ls_R_factor_all 0.0862
_refine_ls_R_factor_gt 0.0492
_refine_ls_shift/su_max 0.001
_refine_ls_shift/su_mean 0.000
_refine_ls_structure_factor_coef Fsqd
_refine_ls_weighting_details 'calc w=1/[\s^2^(Fo^2^)+(0.0625P)^2^+6.6607P] where P=(Fo^2^+2Fc^2^)/3'
_refine_ls_weighting_scheme calc
_refine_ls_wR_factor_gt 0.1734
_refine_ls_wR_factor_ref 0.2034
_reflns_number_gt 3646
_reflns_number_total 8383
_reflns_threshold_expression >2sigma(I)
_cod_data_source_file ic402200v_si_002.cif
_cod_data_source_block 1cMn
_cod_depositor_comments
;
The following automatic conversions were performed:

'_symmetry_cell_setting' value 'Monoclinic' changed to 'monoclinic'
according to
/usr/data/users/saulius/automatic-downloads/current/ACS/lib/dictionaries/cif_core.dic
dictionary named 'cif_core.dic' version 2.4.2 from 2011-04-26.

Automatic conversion script
Id: cif_fix_values 2281 2013-09-26 08:29:07Z andrius 
;
_cod_original_cell_volume 7131.7(12)
_cod_original_sg_symbol_H-M C2/c
_cod_database_code 4337487

loop_
_symmetry_equiv_pos_as_xyz
'x, y, z'
'-x, y, -z+1/2'
'x+1/2, y+1/2, z'
'-x+1/2, y+1/2, -z+1/2'
'-x, -y, -z'
'x, -y, z-1/2'
'-x+1/2, -y+1/2, -z'
'x+1/2, -y+1/2, z-1/2'

loop_
_atom_site_label
_atom_site_type_symbol
_atom_site_fract_x
_atom_site_fract_y
_atom_site_fract_z
_atom_site_U_iso_or_equiv
_atom_site_adp_type
_atom_site_occupancy
_atom_site_symmetry_multiplicity
_atom_site_calc_flag
_atom_site_refinement_flags
_atom_site_disorder_assembly
_atom_site_disorder_group
C1 C 0.13163(9) 0.00926(6) -0.2851(3) 0.0174(5) Uani 1 1 d . . 4
H1 H 0.1064 -0.0040 -0.2320 0.021 Uiso 1 1 calc R . 4
C2 C 0.24983(9) 0.07111(8) 0.0250(3) 0.0211(5) Uani 1 1 d . . 4
H2 H 0.2787 0.0872 0.0107 0.025 Uiso 1 1 calc R . 4
C3 C 0.11688(9) 0.11646(6) 0.2845(3) 0.0171(5) Uani 1 1 d . . 4
H3 H 0.1413 0.1302 0.2297 0.021 Uiso 1 1 calc R . 4
C4 C 0.11746(9) 0.13541(6) 0.7867(3) 0.0195(5) Uani 1 1 d . . 4
H4 H 0.1433 0.1222 0.7358 0.023 Uiso 1 1 calc R . 4
C5 C 0.13227(9) 0.24118(6) 0.2130(3) 0.0192(5) Uani 1 1 d . . 4
H5 H 0.1069 0.2546 0.2653 0.023 Uiso 1 1 calc R . 4
C6 C 0.13180(9) 0.26068(6) 0.7132(3) 0.0199(5) Uani 1 1 d . . 4
H6 H 0.1063 0.2474 0.7654 0.024 Uiso 1 1 calc R . 4
C7 C -0.00002(10) 0.19882(8) 0.4742(3) 0.0269(6) Uani 1 1 d . . 4
C8 C 0.25130(10) 0.32394(9) 1.0262(3) 0.0255(6) Uani 1 1 d . . 4
C9 C 0.11852(9) 0.36557(6) 1.2899(3) 0.0203(5) Uani 1 1 d . . 4
H9 H 0.1435 0.3791 1.2365 0.024 Uiso 1 1 calc R . 4
C10 C 0.11857(9) 0.38653(6) 0.7916(3) 0.0175(5) Uani 1 1 d . . 4
H10 H 0.1457 0.3740 0.7438 0.021 Uiso 1 1 calc R . 4
C11 C 0.25153(9) 0.42451(8) 0.5271(3) 0.0227(6) Uani 1 1 d . . 4
H11 H 0.2822 0.4197 0.5979 0.027 Uiso 1 1 calc R . 4
C12 C 0.13211(9) 0.51111(6) 0.7095(3) 0.0172(5) Uani 1 1 d . . 4
H12 H 0.1060 0.4980 0.7600 0.021 Uiso 1 1 calc R . 4
C13 C -0.00013(10) 0.30263(8) 0.9748(3) 0.0257(6) Uani 1 1 d . . 4
C14 C 0.00042(10) 0.44838(9) 0.4722(3) 0.0271(6) Uani 1 1 d . . 4
C15 C -0.00102(10) 0.05184(9) -0.0265(3) 0.0271(6) Uani 1 1 d . . 4
C16 C 0.25110(10) 0.17742(9) 0.5260(3) 0.0254(6) Uani 1 1 d . . 4
Mn1 Mn 0.124167(12) 0.062906(9) -0.00179(4) 0.01155(14) Uani 1 1 d . . 4
Mn2 Mn 0.124935(13) 0.188360(9) 0.49973(4) 0.01296(15) Uani 1 1 d . . 4
Mn3 Mn 0.125838(12) 0.438113(9) 0.50200(4) 0.01232(14) Uani 1 1 d . . 4
Mn4 Mn 0.125033(13) 0.313521(9) 1.00013(4) 0.01264(15) Uani 1 1 d . . 4
N3 N 0.25737(8) 0.03329(6) 0.0200(3) 0.0388(6) Uani 1 1 d . . 4
O2 O 0.20633(6) 0.08642(5) 0.0479(2) 0.0238(4) Uani 1 1 d . . 4
O3 O 0.14542(6) 0.04215(4) -0.23349(17) 0.0161(4) Uani 1 1 d . . 4
O4 O 0.14941(7) 0.00720(4) 0.0966(2) 0.0223(4) Uani 1 1 d . . 4
O5 O 0.04262(6) 0.04043(5) -0.0602(2) 0.0330(5) Uani 1 1 d . . 4
O6 O 0.10326(6) 0.08357(4) 0.23173(17) 0.0175(4) Uani 1 1 d . . 4
O7 O 0.09927(6) 0.11921(4) -0.09602(19) 0.0211(4) Uani 1 1 d . . 4
O8 O 0.10027(6) 0.13216(4) 0.40468(19) 0.0228(4) Uani 1 1 d . . 4
O9 O 0.20704(7) 0.16573(6) 0.5593(2) 0.0413(6) Uani 1 1 d . . 4
O10 O 0.14664(6) 0.20853(4) 0.26696(17) 0.0176(4) Uani 1 1 d . . 4
O11 O 0.14933(7) 0.24462(5) 0.5935(2) 0.0252(4) Uani 1 1 d . . 4
O12 O 0.04327(7) 0.21089(5) 0.4415(2) 0.0349(5) Uani 1 1 d . . 4
O13 O 0.10333(6) 0.16806(4) 0.73294(17) 0.0176(4) Uani 1 1 d . . 4
O14 O 0.14978(7) 0.25705(5) 1.0927(2) 0.0235(4) Uani 1 1 d . . 4
O15 O 0.14634(6) 0.29328(4) 0.76692(17) 0.0177(4) Uani 1 1 d . . 4
O16 O 0.20708(6) 0.33632(5) 1.0588(2) 0.0326(5) Uani 1 1 d . . 4
O17 O 0.10009(6) 0.36994(4) 0.90736(19) 0.0215(4) Uani 1 1 d . . 4
O18 O 0.10386(6) 0.33311(4) 1.23497(17) 0.0175(4) Uani 1 1 d . . 4
O19 O 0.04344(6) 0.29091(5) 0.9425(2) 0.0322(5) Uani 1 1 d . . 4
N14 N 0.25826(9) 0.43853(6) 0.3861(3) 0.0413(6) Uani 1 1 d . . 4
O21 O 0.10343(6) 0.41877(4) 0.73504(17) 0.0168(4) Uani 1 1 d . . 4
O22 O 0.10207(6) 0.38119(4) 0.41107(19) 0.0222(4) Uani 1 1 d . . 4
O23 O 0.20779(6) 0.41697(5) 0.5758(2) 0.0275(4) Uani 1 1 d . . 4
O24 O 0.14808(6) 0.45702(4) 0.26812(17) 0.0171(4) Uani 1 1 d . . 4
O25 O 0.14878(7) 0.49549(4) 0.58744(19) 0.0203(4) Uani 1 1 d . . 4
O26 O 0.04377(6) 0.45954(5) 0.4373(2) 0.0334(5) Uani 1 1 d . . 4
N11 N 0.25798(18) 0.31098(11) 0.8883(6) 0.0268(12) Uani 0.496(3) 1 d P A 1
N1 N -0.00804(19) 0.06465(12) 0.1197(6) 0.0292(13) Uani 0.496(3) 1 d P A 1
N5 N -0.0084(2) 0.18662(12) 0.6162(6) 0.0336(14) Uani 0.496(3) 1 d P A 1
N8 N -0.00768(19) 0.31502(12) 1.1196(6) 0.0333(13) Uani 0.496(3) 1 d P A 1
N6 N 0.25772(19) 0.18804(11) 0.3859(6) 0.0261(12) Uani 0.496(3) 1 d P A 1
N13 N -0.00610(19) 0.43673(12) 0.6209(6) 0.0299(13) Uani 0.496(3) 1 d P A 1
N10 N 0.25826(15) 0.28461(11) 1.0213(5) 0.0217(10) Uani 0.504(3) 1 d P A 2
N2 N -0.00817(16) 0.09232(12) -0.0207(5) 0.0264(10) Uani 0.504(3) 1 d P A 2
N4 N -0.00731(15) 0.15862(10) 0.4825(5) 0.0209(10) Uani 0.504(3) 1 d P A 2
N9 N -0.00842(15) 0.34292(10) 0.9790(5) 0.0210(10) Uani 0.504(3) 1 d P A 2
N7 N 0.25889(15) 0.21666(11) 0.5230(5) 0.0216(10) Uani 0.504(3) 1 d P A 2
N12 N -0.00664(16) 0.40782(13) 0.4811(5) 0.0268(11) Uani 0.504(3) 1 d P A 2

loop_
_atom_site_aniso_label
_atom_site_aniso_U_11
_atom_site_aniso_U_22
_atom_site_aniso_U_33
_atom_site_aniso_U_23
_atom_site_aniso_U_13
_atom_site_aniso_U_12
C1 0.0162(12) 0.0188(11) 0.0183(12) -0.0046(9) 0.0066(10) -0.0026(9)
C2 0.0131(12) 0.0235(12) 0.0269(14) 0.0031(11) 0.0021(10) -0.0039(9)
C3 0.0157(11) 0.0201(11) 0.0160(12) -0.0027(9) 0.0037(10) -0.0044(9)
C4 0.0190(12) 0.0199(11) 0.0206(13) 0.0064(10) 0.0069(10) 0.0051(10)
C5 0.0167(13) 0.0223(12) 0.0196(13) 0.0048(10) 0.0074(10) 0.0048(10)
C6 0.0181(13) 0.0234(12) 0.0196(13) -0.0054(10) 0.0080(10) -0.0058(10)
C7 0.0198(14) 0.0275(14) 0.0339(16) -0.0010(12) 0.0050(12) 0.0002(11)
C8 0.0181(14) 0.0325(14) 0.0260(15) -0.0059(13) 0.0027(11) 0.0002(11)
C9 0.0202(12) 0.0210(11) 0.0210(13) -0.0068(10) 0.0084(11) -0.0052(10)
C10 0.0177(12) 0.0181(11) 0.0175(12) 0.0028(9) 0.0057(10) 0.0043(9)
C11 0.0136(12) 0.0277(13) 0.0267(14) -0.0001(11) 0.0014(11) 0.0061(10)
C12 0.0170(12) 0.0182(11) 0.0171(12) -0.0034(9) 0.0049(10) -0.0024(9)
C13 0.0205(14) 0.0246(13) 0.0324(16) -0.0014(12) 0.0039(12) -0.0016(11)
C14 0.0209(14) 0.0308(15) 0.0304(16) 0.0011(12) 0.0060(12) 0.0016(12)
C15 0.0209(14) 0.0301(14) 0.0311(16) -0.0016(12) 0.0063(12) -0.0011(12)
C16 0.0170(14) 0.0329(14) 0.0263(15) 0.0048(13) 0.0024(11) 0.0005(11)
Mn1 0.0136(2) 0.0098(2) 0.0117(2) -0.00040(12) 0.00359(16) 0.00070(12)
Mn2 0.0141(2) 0.0138(2) 0.0115(2) 0.00027(12) 0.00360(17) -0.00276(12)
Mn3 0.0144(2) 0.0114(2) 0.0115(2) 0.00024(12) 0.00322(16) -0.00258(12)
Mn4 0.0140(2) 0.0130(2) 0.0114(2) -0.00044(12) 0.00358(17) 0.00199(12)
N3 0.0375(13) 0.0386(12) 0.0410(13) 0.0016(10) 0.0070(10) 0.0098(10)
O2 0.0165(9) 0.0187(8) 0.0362(10) -0.0070(7) 0.0018(7) -0.0004(6)
O3 0.0206(8) 0.0136(7) 0.0147(8) -0.0042(6) 0.0054(7) -0.0011(6)
O4 0.0279(10) 0.0178(8) 0.0230(10) 0.0098(7) 0.0115(8) 0.0046(7)
O5 0.0145(9) 0.0294(10) 0.0558(13) -0.0228(9) 0.0066(9) -0.0045(7)
O6 0.0225(9) 0.0154(8) 0.0151(8) -0.0036(6) 0.0046(7) -0.0007(6)
O7 0.0228(9) 0.0185(8) 0.0238(9) 0.0105(7) 0.0107(7) 0.0086(7)
O8 0.0255(9) 0.0200(8) 0.0248(10) -0.0103(7) 0.0113(8) -0.0074(7)
O9 0.0183(10) 0.0443(12) 0.0617(15) 0.0329(10) 0.0063(10) 0.0021(8)
O10 0.0218(9) 0.0166(8) 0.0150(9) 0.0046(6) 0.0054(7) 0.0012(6)
O11 0.0289(10) 0.0230(9) 0.0262(10) -0.0109(7) 0.0143(8) -0.0116(7)
O12 0.0149(9) 0.0335(11) 0.0569(14) 0.0214(9) 0.0077(9) 0.0008(8)
O13 0.0215(9) 0.0165(8) 0.0155(9) 0.0027(6) 0.0044(7) -0.0018(7)
O14 0.0253(10) 0.0226(9) 0.0244(10) 0.0099(7) 0.0116(8) 0.0090(7)
O15 0.0220(9) 0.0167(8) 0.0153(9) -0.0043(6) 0.0054(7) -0.0013(6)
O16 0.0174(10) 0.0332(10) 0.0478(13) -0.0209(9) 0.0068(9) -0.0033(8)
O17 0.0243(9) 0.0178(8) 0.0243(9) 0.0087(7) 0.0111(7) 0.0054(7)
O18 0.0215(9) 0.0163(8) 0.0152(9) -0.0036(6) 0.0048(7) 0.0006(6)
O19 0.0146(9) 0.0311(10) 0.0514(13) -0.0180(9) 0.0058(9) -0.0007(7)
N14 0.0386(13) 0.0368(12) 0.0512(16) 0.0068(11) 0.0170(11) 0.0014(10)
O21 0.0207(9) 0.0149(7) 0.0154(8) 0.0031(6) 0.0050(7) 0.0001(6)
O22 0.0271(9) 0.0187(8) 0.0226(9) -0.0103(7) 0.0113(7) -0.0089(7)
O23 0.0173(9) 0.0304(9) 0.0349(10) 0.0130(8) 0.0031(8) 0.0019(7)
O24 0.0226(9) 0.0152(8) 0.0140(8) 0.0045(6) 0.0042(7) 0.0007(6)
O25 0.0258(10) 0.0171(8) 0.0197(9) -0.0075(6) 0.0102(7) -0.0062(7)
O26 0.0148(9) 0.0337(11) 0.0516(13) 0.0233(9) 0.0027(9) 0.0008(8)
N11 0.023(3) 0.021(2) 0.039(3) 0.0032(19) 0.013(2) 0.0060(17)
N1 0.028(3) 0.022(3) 0.039(3) -0.0087(19) 0.013(2) 0.0009(18)
N5 0.027(3) 0.033(3) 0.043(3) 0.009(2) 0.013(2) 0.0001(19)
N8 0.028(3) 0.033(3) 0.041(3) -0.009(2) 0.013(2) 0.0014(19)
N6 0.024(3) 0.021(2) 0.036(3) -0.0040(18) 0.013(2) -0.0045(17)
N13 0.028(3) 0.025(3) 0.038(3) 0.0090(19) 0.011(2) 0.0018(18)
N10 0.017(2) 0.0204(19) 0.029(2) 0.0020(18) 0.0066(18) 0.0041(17)
N2 0.022(2) 0.031(2) 0.027(2) 0.003(2) 0.0075(19) 0.0074(19)
N4 0.022(2) 0.0105(18) 0.031(2) -0.0010(17) 0.0083(18) -0.0055(16)
N9 0.020(2) 0.0100(18) 0.034(3) 0.0004(17) 0.0092(18) 0.0029(16)
N7 0.016(2) 0.021(2) 0.028(2) -0.0035(18) 0.0060(17) -0.0057(17)
N12 0.021(2) 0.034(2) 0.027(2) -0.004(2) 0.0064(18) -0.0080(19)

loop_
_atom_type_symbol
_atom_type_description
_atom_type_scat_dispersion_real
_atom_type_scat_dispersion_imag
_atom_type_scat_source
C C 0.0033 0.0016 'International Tables Vol C Tables 4.2.6.8 and 6.1.1.4'
N N 0.0061 0.0033 'International Tables Vol C Tables 4.2.6.8 and 6.1.1.4'
O O 0.0106 0.0060 'International Tables Vol C Tables 4.2.6.8 and 6.1.1.4'
Mn Mn 0.3368 0.7283 'International Tables Vol C Tables 4.2.6.8 and 6.1.1.4'
H H 0.0000 0.0000 'International Tables Vol C Tables 4.2.6.8 and 6.1.1.4'

loop_
_geom_angle_atom_site_label_1
_geom_angle_atom_site_label_2
_geom_angle_atom_site_label_3
_geom_angle
_geom_angle_site_symmetry_1
_geom_angle_site_symmetry_3
O3 C1 O4 124.8(2) . 6
O2 C2 N3 123.8(2) . .
O8 C3 O6 125.0(2) . .
O7 C4 O13 124.7(2) 1_556 .
O10 C5 O14 124.4(2) . 1_554
O15 C6 O11 124.4(2) . .
O22 C9 O18 124.8(2) 1_556 .
O17 C10 O21 125.0(2) . .
O23 C11 N14 125.6(2) . .
O24 C12 O25 124.8(2) 6_566 .
O4 Mn1 O7 178.95(6) . .
O4 Mn1 O3 87.09(6) . .
O7 Mn1 O3 93.83(6) . .
O4 Mn1 O6 92.63(6) . .
O7 Mn1 O6 86.45(6) . .
O3 Mn1 O6 179.63(6) . .
O4 Mn1 O5 89.70(7) . .
O7 Mn1 O5 90.82(7) . .
O3 Mn1 O5 89.97(6) . .
O6 Mn1 O5 90.26(6) . .
O4 Mn1 O2 91.68(6) . .
O7 Mn1 O2 87.83(6) . .
O3 Mn1 O2 88.49(6) . .
O6 Mn1 O2 91.30(6) . .
O5 Mn1 O2 177.87(7) . .
O11 Mn2 O8 179.68(7) . .
O11 Mn2 O10 86.68(6) . .
O8 Mn2 O10 93.10(6) . .
O11 Mn2 O13 93.37(6) . .
O8 Mn2 O13 86.85(6) . .
O10 Mn2 O13 179.87(7) . .
O11 Mn2 O12 88.85(7) . .
O8 Mn2 O12 90.93(7) . .
O10 Mn2 O12 90.44(6) . .
O13 Mn2 O12 89.68(6) . .
O11 Mn2 O9 91.06(8) . .
O8 Mn2 O9 89.16(7) . .
O10 Mn2 O9 89.76(6) . .
O13 Mn2 O9 90.12(6) . .
O12 Mn2 O9 179.77(8) . .
O25 Mn3 O22 178.67(6) . .
O25 Mn3 O21 94.37(6) . .
O22 Mn3 O21 86.67(6) . .
O25 Mn3 O24 86.07(6) . .
O22 Mn3 O24 92.88(6) . .
O21 Mn3 O24 179.55(6) . .
O25 Mn3 O26 88.78(7) . .
O22 Mn3 O26 90.41(7) . .
O21 Mn3 O26 89.75(6) . .
O24 Mn3 O26 90.26(6) . .
O25 Mn3 O23 90.41(7) . .
O22 Mn3 O23 90.43(7) . .
O21 Mn3 O23 88.49(6) . .
O24 Mn3 O23 91.51(6) . .
O26 Mn3 O23 178.00(7) . .
O17 Mn4 O14 179.86(7) . .
O17 Mn4 O15 93.64(6) . .
O14 Mn4 O15 86.35(6) . .
O17 Mn4 O18 87.04(6) . .
O14 Mn4 O18 92.97(6) . .
O15 Mn4 O18 179.32(6) . .
O17 Mn4 O19 91.02(7) . .
O14 Mn4 O19 88.84(7) . .
O15 Mn4 O19 90.24(6) . .
O18 Mn4 O19 89.67(6) . .
O17 Mn4 O16 88.98(7) . .
O14 Mn4 O16 91.16(7) . .
O15 Mn4 O16 89.90(6) . .
O18 Mn4 O16 90.18(6) . .
O19 Mn4 O16 179.85(7) . .
C2 O2 Mn1 128.93(16) . .
C1 O3 Mn1 121.23(14) . .
C1 O4 Mn1 125.79(14) 6_556 .
C15 O5 Mn1 132.11(18) . .
C3 O6 Mn1 121.67(14) . .
C4 O7 Mn1 124.67(14) 1_554 .
C3 O8 Mn2 125.20(14) . .
C16 O9 Mn2 131.93(18) . .
C5 O10 Mn2 121.07(14) . .
C6 O11 Mn2 124.93(14) . .
C7 O12 Mn2 131.30(18) . .
C4 O13 Mn2 121.27(14) . .
C5 O14 Mn4 124.30(14) 1_556 .
C6 O15 Mn4 121.04(14) . .
C8 O16 Mn4 131.25(17) . .
C10 O17 Mn4 124.76(14) . .
C9 O18 Mn4 120.89(14) . .
C13 O19 Mn4 131.91(18) . .
C10 O21 Mn3 120.65(14) . .
C9 O22 Mn3 124.75(14) 1_554 .
C11 O23 Mn3 132.19(16) . .
C12 O24 Mn3 120.55(14) 6_565 .
C12 O25 Mn3 123.91(14) . .
C14 O26 Mn3 132.14(18) . .

loop_
_geom_bond_atom_site_label_1
_geom_bond_atom_site_label_2
_geom_bond_distance
_geom_bond_site_symmetry_2
C1 O3 1.250(2) .
C1 O4 1.257(2) 6
C2 O2 1.244(3) .
C2 N3 1.322(3) .
C3 O8 1.245(3) .
C3 O6 1.252(2) .
C4 O7 1.250(3) 1_556
C4 O13 1.251(3) .
C5 O10 1.253(3) .
C5 O14 1.257(3) 1_554
C6 O15 1.251(3) .
C6 O11 1.257(3) .
C7 O12 1.219(3) .
C8 O16 1.244(3) .
C9 O22 1.249(3) 1_556
C9 O18 1.251(3) .
C10 O17 1.249(3) .
C10 O21 1.252(2) .
C11 O23 1.236(3) .
C11 N14 1.293(3) .
C12 O24 1.252(2) 6_566
C12 O25 1.258(3) .
C13 O19 1.221(3) .
C14 O26 1.216(3) .
C15 O5 1.222(3) .
C16 O9 1.234(3) .
Mn1 O4 2.1588(15) .
Mn1 O7 2.1637(15) .
Mn1 O3 2.1697(14) .
Mn1 O6 2.1793(15) .
Mn1 O5 2.1892(16) .
Mn1 O2 2.2088(15) .
Mn2 O11 2.1581(16) .
Mn2 O8 2.1615(15) .
Mn2 O10 2.1749(15) .
Mn2 O13 2.1788(15) .
Mn2 O12 2.1924(17) .
Mn2 O9 2.2050(17) .
Mn3 O25 2.1629(15) .
Mn3 O22 2.1675(15) .
Mn3 O21 2.1742(14) .
Mn3 O24 2.1746(15) .
Mn3 O26 2.1954(17) .
Mn3 O23 2.2015(16) .
Mn4 O17 2.1636(15) .
Mn4 O14 2.1638(15) .
Mn4 O15 2.1757(15) .
Mn4 O18 2.1797(15) .
Mn4 O19 2.1912(17) .
Mn4 O16 2.2048(16) .
O4 C1 1.257(2) 6_556
O7 C4 1.250(3) 1_554
O14 C5 1.257(3) 1_556
O22 C9 1.249(3) 1_554
O24 C12 1.252(2) 6_565
